data_8107149
loop_
_publ_author_name
'Xin, Ling-Yun'
'Li, Xiao-Ling'
'Liu, Guang-Zhen'

_publ_section_title
;
 Crystal structure
 poly-(\m2-1-(4-(1H-imidazol-1-yl)benzyl)-1H-1,2,4-triazolyl-\k2 N N 1:N 2
 N)-(\m3-2,2&#x2032;-(1,2-phenylene)diacetato-\k5-O 1,O 2:O 2:O 3,O
 4)cadmium(II), C22H19CdN5O4
;
_journal_issue 4
_journal_name_full 'Zeitschrift f\"ur Kristallographie - New Crystal Structures'
_journal_page_first 1215
_journal_page_last 1217
_journal_paper_doi 10.1515/ncrs-2016-0139
_journal_volume 231
_journal_year 2016
_chemical_formula_sum 'C22 H19 Cd N5 O4'
_chemical_formula_weight 529.82
_space_group_IT_number 14
_space_group_name_Hall '-P 2ybc'
_space_group_name_H-M_alt 'P 1 21/c 1'
_symmetry_cell_setting monoclinic
_symmetry_space_group_name_H-M 'P 1 21/c 1'
_atom_sites_solution_hydrogens geom
_atom_sites_solution_primary direct
_atom_sites_solution_secondary difmap
_cell_angle_alpha 90.00
_cell_angle_beta 106.252(2)
_cell_angle_gamma 90.00
_cell_formula_units_Z 4
_cell_length_a 11.7546(16)
_cell_length_b 19.769(3)
_cell_length_c 9.5012(13)
_cell_measurement_reflns_used 3112
_cell_measurement_temperature 296(2)
_cell_measurement_theta_max 26.27
_cell_measurement_theta_min 2.46
_cell_volume 2119.6(5)
_computing_cell_refinement 'Bruker SMART'
_computing_data_collection 'Bruker SMART'
_computing_data_reduction 'Bruker SAINT'
_computing_molecular_graphics 'Bruker SHELXTL'
_computing_publication_material 'Bruker SHELXTL'
_computing_structure_refinement 'SHELXL-97 (Sheldrick, 1997)'
_computing_structure_solution 'SHELXS-97 (Sheldrick, 1990)'
_diffrn_ambient_temperature 296(2)
_diffrn_measured_fraction_theta_full 0.988
_diffrn_measured_fraction_theta_max 0.988
_diffrn_measurement_device_type 'CCD area detector'
_diffrn_measurement_method 'phi and omega scans'
_diffrn_radiation_monochromator graphite
_diffrn_radiation_source 'fine-focus sealed tube'
_diffrn_radiation_type MoK\a
_diffrn_radiation_wavelength 0.71073
_diffrn_reflns_av_R_equivalents 0.0262
_diffrn_reflns_av_sigmaI/netI 0.0368
_diffrn_reflns_limit_h_max 12
_diffrn_reflns_limit_h_min -14
_diffrn_reflns_limit_k_max 23
_diffrn_reflns_limit_k_min -15
_diffrn_reflns_limit_l_max 11
_diffrn_reflns_limit_l_min -10
_diffrn_reflns_number 9295
_diffrn_reflns_theta_full 25.50
_diffrn_reflns_theta_max 25.50
_diffrn_reflns_theta_min 2.46
_diffrn_standards_number 0
_exptl_absorpt_coefficient_mu 1.071
_exptl_absorpt_correction_T_max 0.8306
_exptl_absorpt_correction_T_min 0.6865
_exptl_absorpt_correction_type multi-scan
_exptl_absorpt_process_details sadabs
_exptl_crystal_colour colourless
_exptl_crystal_density_diffrn 1.660
_exptl_crystal_density_method 'not measured'
_exptl_crystal_description Block
_exptl_crystal_F_000 1064
_exptl_crystal_size_max 0.38
_exptl_crystal_size_mid 0.29
_exptl_crystal_size_min 0.18
_refine_diff_density_max 0.650
_refine_diff_density_min -0.427
_refine_diff_density_rms 0.071
_refine_ls_extinction_method none
_refine_ls_goodness_of_fit_ref 1.010
_refine_ls_hydrogen_treatment constr
_refine_ls_matrix_type full
_refine_ls_number_parameters 289
_refine_ls_number_reflns 3906
_refine_ls_number_restraints 0
_refine_ls_restrained_S_all 1.010
_refine_ls_R_factor_all 0.0487
_refine_ls_R_factor_gt 0.0348
_refine_ls_shift/su_max 0.001
_refine_ls_shift/su_mean 0.000
_refine_ls_structure_factor_coef Fsqd
_refine_ls_weighting_details 'calc w=1/[\s^2^(Fo^2^)+(0.0468P)^2^+0.7191P] where P=(Fo^2^+2Fc^2^)/3'
_refine_ls_weighting_scheme calc
_refine_ls_wR_factor_gt 0.0814
_refine_ls_wR_factor_ref 0.0884
_reflns_number_gt 3129
_reflns_number_total 3906
_reflns_threshold_expression >2sigma(I)
_cod_data_source_file suppl_ncrs-2016-0139_suppl.cif
_cod_data_source_block a
_cod_depositor_comments
;
The following automatic conversions were performed:

data item '_symmetry_cell_setting' value 'Monoclinic' was changed to
'monoclinic' in accordance with the built-in table derived from the
CIF Core dictionary named 'cif_core.dic' version 2.4.5 last updated
on 2014-11-21.

Automatic conversion script
Id: cif_fix_values 8738 2021-04-28 16:35:53Z antanas 
;
_cod_original_sg_symbol_H-M P2(1)/c
_cod_database_code 8107149

loop_
_symmetry_equiv_pos_as_xyz
'x, y, z'
'-x, y+1/2, -z+1/2'
'-x, -y, -z'
'x, -y-1/2, z-1/2'

loop_
_atom_site_label
_atom_site_type_symbol
_atom_site_fract_x
_atom_site_fract_y
_atom_site_fract_z
_atom_site_U_iso_or_equiv
_atom_site_adp_type
_atom_site_occupancy
_atom_site_symmetry_multiplicity
_atom_site_calc_flag
_atom_site_refinement_flags
_atom_site_disorder_assembly
_atom_site_disorder_group
Cd1 Cd 0.59076(2) 0.074350(13) 0.60435(3) 0.03729(11) Uani 1 1 d . . .
N1 N 0.4970(3) 0.15505(15) 0.4438(3) 0.0410(7) Uani 1 1 d . . .
N2 N 0.3842(2) 0.20453(13) 0.2458(3) 0.0328(6) Uani 1 1 d . . .
N3 N -0.0978(3) 0.21857(16) -0.2710(3) 0.0396(7) Uani 1 1 d . . .
N4 N -0.1442(3) 0.23805(18) -0.1618(4) 0.0524(9) Uani 1 1 d . . .
N5 N -0.2562(3) 0.15714(16) -0.2996(3) 0.0429(8) Uani 1 1 d . . .
O1 O 0.5596(2) 0.09669(14) -0.1553(3) 0.0504(7) Uani 1 1 d . . .
O2 O 0.6595(3) 0.00746(13) -0.1867(3) 0.0507(7) Uani 1 1 d . . .
O3 O 0.7310(3) 0.05665(15) 0.4532(3) 0.0617(8) Uani 1 1 d . . .
O4 O 0.6054(3) -0.02140(16) 0.4610(3) 0.0622(8) Uani 1 1 d . . .
C1 C 0.6879(3) -0.0004(2) 0.4185(3) 0.0385(9) Uani 1 1 d . . .
C2 C 0.7434(4) -0.04559(19) 0.3275(4) 0.0456(10) Uani 1 1 d . . .
H2A H 0.7853 -0.0817 0.3899 0.055 Uiso 1 1 calc R . .
H2B H 0.6802 -0.0662 0.2513 0.055 Uiso 1 1 calc R . .
C3 C 0.8278(3) -0.01249(18) 0.2562(4) 0.0385(8) Uani 1 1 d . . .
C4 C 0.9489(4) -0.0195(2) 0.3189(4) 0.0528(11) Uani 1 1 d . . .
H4 H 0.9762 -0.0457 0.4028 0.063 Uiso 1 1 calc R . .
C5 C 1.0298(4) 0.0118(3) 0.2590(5) 0.0657(13) Uani 1 1 d . . .
H5 H 1.1107 0.0064 0.3021 0.079 Uiso 1 1 calc R . .
C6 C 0.9901(4) 0.0510(3) 0.1354(5) 0.0683(13) Uani 1 1 d . . .
H6 H 1.0436 0.0732 0.0956 0.082 Uiso 1 1 calc R . .
C7 C 0.8707(4) 0.0569(3) 0.0716(5) 0.0636(13) Uani 1 1 d . . .
H7 H 0.8442 0.0827 -0.0131 0.076 Uiso 1 1 calc R . .
C8 C 0.7875(3) 0.0254(2) 0.1296(4) 0.0472(10) Uani 1 1 d . . .
C9 C 0.6551(4) 0.0329(3) 0.0567(4) 0.0709(15) Uani 1 1 d . . .
H9A H 0.6157 -0.0083 0.0730 0.085 Uiso 1 1 calc R . .
H9B H 0.6251 0.0696 0.1039 0.085 Uiso 1 1 calc R . .
C10 C 0.6223(3) 0.0467(2) -0.1064(4) 0.0409(9) Uani 1 1 d . . .
C11 C 0.5193(3) 0.22341(19) 0.4513(4) 0.0438(9) Uani 1 1 d . . .
H11 H 0.5734 0.2452 0.5284 0.053 Uiso 1 1 calc R . .
C12 C 0.4514(3) 0.25416(18) 0.3307(4) 0.0419(9) Uani 1 1 d . . .
H12 H 0.4503 0.3001 0.3091 0.050 Uiso 1 1 calc R . .
C13 C 0.4146(3) 0.14530(18) 0.3197(4) 0.0394(9) Uani 1 1 d . . .
H13 H 0.3815 0.1035 0.2867 0.047 Uiso 1 1 calc R . .
C14 C 0.2934(3) 0.21390(16) 0.1108(3) 0.0303(7) Uani 1 1 d . . .
C15 C 0.2670(3) 0.27860(18) 0.0570(4) 0.0390(9) Uani 1 1 d . . .
H15 H 0.3094 0.3152 0.1067 0.047 Uiso 1 1 calc R . .
C16 C 0.1770(3) 0.28888(18) -0.0717(4) 0.0405(9) Uani 1 1 d . . .
H16 H 0.1597 0.3325 -0.1078 0.049 Uiso 1 1 calc R . .
C17 C 0.1133(3) 0.23544(18) -0.1461(3) 0.0348(8) Uani 1 1 d . . .
C18 C 0.1426(3) 0.17085(19) -0.0927(4) 0.0442(9) Uani 1 1 d . . .
H18 H 0.1012 0.1341 -0.1434 0.053 Uiso 1 1 calc R . .
C19 C 0.2319(3) 0.15979(18) 0.0343(4) 0.0416(9) Uani 1 1 d . . .
H19 H 0.2508 0.1159 0.0684 0.050 Uiso 1 1 calc R . .
C20 C 0.0126(3) 0.2478(2) -0.2845(4) 0.0466(10) Uani 1 1 d . . .
H20A H 0.0024 0.2960 -0.3017 0.056 Uiso 1 1 calc R . .
H20B H 0.0324 0.2277 -0.3678 0.056 Uiso 1 1 calc R . .
C21 C -0.1659(3) 0.17082(19) -0.3511(4) 0.0408(9) Uani 1 1 d . . .
H21 H -0.1516 0.1500 -0.4323 0.049 Uiso 1 1 calc R . .
C22 C -0.2382(3) 0.2002(2) -0.1847(4) 0.0494(10) Uani 1 1 d . . .
H22 H -0.2896 0.2026 -0.1261 0.059 Uiso 1 1 calc R . .

loop_
_atom_site_aniso_label
_atom_site_aniso_U_11
_atom_site_aniso_U_22
_atom_site_aniso_U_33
_atom_site_aniso_U_23
_atom_site_aniso_U_13
_atom_site_aniso_U_12
Cd1 0.03704(17) 0.04126(18) 0.03048(15) 0.00481(11) 0.00435(10) -0.00294(12)
N1 0.0377(18) 0.0360(18) 0.0443(17) 0.0052(14) 0.0034(13) -0.0011(14)
N2 0.0296(15) 0.0268(15) 0.0378(15) 0.0033(12) 0.0024(12) -0.0011(12)
N3 0.0345(17) 0.0470(19) 0.0338(15) 0.0000(14) 0.0039(12) -0.0045(14)
N4 0.041(2) 0.066(2) 0.0520(19) -0.0206(17) 0.0157(16) -0.0069(18)
N5 0.0354(18) 0.052(2) 0.0377(16) -0.0014(14) 0.0035(13) -0.0052(15)
O1 0.0470(16) 0.0482(16) 0.0542(16) 0.0061(13) 0.0110(13) 0.0084(14)
O2 0.0652(19) 0.0421(16) 0.0449(15) 0.0084(12) 0.0154(13) 0.0066(14)
O3 0.066(2) 0.0527(19) 0.075(2) -0.0228(15) 0.0350(17) -0.0094(16)
O4 0.062(2) 0.078(2) 0.0464(16) 0.0002(14) 0.0149(14) -0.0232(17)
C1 0.036(2) 0.051(2) 0.0235(16) 0.0015(16) 0.0006(15) -0.0003(18)
C2 0.065(3) 0.034(2) 0.0351(19) -0.0009(16) 0.0095(18) -0.0014(19)
C3 0.046(2) 0.037(2) 0.0315(17) -0.0058(15) 0.0094(15) 0.0054(17)
C4 0.058(3) 0.055(3) 0.038(2) -0.0070(18) 0.0010(19) 0.010(2)
C5 0.038(2) 0.092(4) 0.061(3) -0.018(3) 0.002(2) 0.003(2)
C6 0.048(3) 0.097(4) 0.062(3) 0.000(3) 0.018(2) -0.012(3)
C7 0.050(3) 0.092(4) 0.051(3) 0.020(2) 0.018(2) 0.005(2)
C8 0.041(2) 0.068(3) 0.0339(19) 0.0022(18) 0.0116(16) 0.007(2)
C9 0.042(3) 0.128(5) 0.041(2) 0.025(3) 0.0103(19) 0.020(3)
C10 0.036(2) 0.050(2) 0.0338(18) 0.0075(18) 0.0057(15) -0.0009(19)
C11 0.039(2) 0.044(2) 0.043(2) -0.0004(17) 0.0027(16) -0.0046(18)
C12 0.039(2) 0.030(2) 0.048(2) 0.0033(16) -0.0013(17) -0.0053(16)
C13 0.038(2) 0.0287(19) 0.047(2) 0.0029(16) 0.0046(16) 0.0028(16)
C14 0.0299(18) 0.0291(18) 0.0319(17) 0.0020(14) 0.0085(14) -0.0004(14)
C15 0.039(2) 0.0281(19) 0.0429(19) -0.0049(16) -0.0005(16) -0.0049(16)
C16 0.042(2) 0.031(2) 0.043(2) 0.0065(15) 0.0026(16) -0.0005(16)
C17 0.0333(19) 0.041(2) 0.0299(17) 0.0015(15) 0.0092(14) -0.0048(16)
C18 0.041(2) 0.036(2) 0.050(2) -0.0076(17) 0.0040(17) -0.0093(17)
C19 0.045(2) 0.0256(19) 0.048(2) 0.0005(16) 0.0027(17) -0.0039(16)
C20 0.043(2) 0.055(3) 0.038(2) 0.0021(17) 0.0060(17) -0.0134(19)
C21 0.040(2) 0.046(2) 0.0334(18) -0.0008(16) 0.0057(16) -0.0018(18)
C22 0.036(2) 0.066(3) 0.048(2) -0.011(2) 0.0154(17) -0.001(2)

loop_
_atom_type_symbol
_atom_type_description
_atom_type_scat_dispersion_real
_atom_type_scat_dispersion_imag
_atom_type_scat_source
C C 0.0033 0.0016 'International Tables Vol C Tables 4.2.6.8 and 6.1.1.4'
H H 0.0000 0.0000 'International Tables Vol C Tables 4.2.6.8 and 6.1.1.4'
N N 0.0061 0.0033 'International Tables Vol C Tables 4.2.6.8 and 6.1.1.4'
O O 0.0106 0.0060 'International Tables Vol C Tables 4.2.6.8 and 6.1.1.4'
Cd Cd -0.8075 1.2024 'International Tables Vol C Tables 4.2.6.8 and 6.1.1.4'

loop_
_geom_angle_atom_site_label_1
_geom_angle_atom_site_label_2
_geom_angle_atom_site_label_3
_geom_angle
_geom_angle_site_symmetry_1
_geom_angle_site_symmetry_3
N1 Cd1 O2 163.35(11) . 1_556
N1 Cd1 O4 106.00(10) . .
O2 Cd1 O4 88.44(10) 1_556 .
N1 Cd1 N5 87.00(10) . 1_656
O2 Cd1 N5 91.05(10) 1_556 1_656
O4 Cd1 N5 126.38(11) . 1_656
N1 Cd1 O4 83.36(10) . 3_656
O2 Cd1 O4 92.92(10) 1_556 3_656
O4 Cd1 O4 74.18(12) . 3_656
N5 Cd1 O4 159.18(11) 1_656 3_656
N1 Cd1 O1 109.18(10) . 1_556
O2 Cd1 O1 54.28(9) 1_556 1_556
O4 Cd1 O1 137.23(9) . 1_556
N5 Cd1 O1 79.36(10) 1_656 1_556
O4 Cd1 O1 86.44(9) 3_656 1_556
N1 Cd1 O3 89.22(11) . .
O2 Cd1 O3 106.43(10) 1_556 .
O4 Cd1 O3 52.42(10) . .
N5 Cd1 O3 76.73(10) 1_656 .
O4 Cd1 O3 121.39(10) 3_656 .
O1 Cd1 O3 148.88(10) 1_556 .
N1 Cd1 C10 136.32(12) . 1_556
O2 Cd1 C10 27.22(10) 1_556 1_556
O4 Cd1 C10 114.12(11) . 1_556
N5 Cd1 C10 83.00(11) 1_656 1_556
O4 Cd1 C10 91.30(10) 3_656 1_556
O1 Cd1 C10 27.15(10) 1_556 1_556
O3 Cd1 C10 128.84(11) . 1_556
C13 N1 C11 105.8(3) . .
C13 N1 Cd1 126.7(2) . .
C11 N1 Cd1 127.4(2) . .
C13 N2 C12 106.7(3) . .
C13 N2 C14 126.6(3) . .
C12 N2 C14 126.6(3) . .
C21 N3 N4 109.5(3) . .
C21 N3 C20 129.6(3) . .
N4 N3 C20 120.9(3) . .
C22 N4 N3 102.3(3) . .
C21 N5 C22 102.2(3) . .
C21 N5 Cd1 126.3(2) . 1_454
C22 N5 Cd1 131.5(3) . 1_454
C10 O1 Cd1 88.7(2) . 1_554
C10 O2 Cd1 94.0(2) . 1_554
C1 O3 Cd1 89.7(2) . .
C1 O4 Cd1 96.3(2) . .
C1 O4 Cd1 147.0(2) . 3_656
Cd1 O4 Cd1 105.82(12) . 3_656
O4 C1 O3 121.5(4) . .
O4 C1 C2 119.8(4) . .
O3 C1 C2 118.6(3) . .
C3 C2 C1 116.5(3) . .
C3 C2 H2A 108.2 . .
C1 C2 H2A 108.2 . .
C3 C2 H2B 108.2 . .
C1 C2 H2B 108.2 . .
H2A C2 H2B 107.3 . .
C8 C3 C4 119.2(4) . .
C8 C3 C2 121.4(3) . .
C4 C3 C2 119.5(3) . .
C5 C4 C3 121.3(4) . .
C5 C4 H4 119.3 . .
C3 C4 H4 119.3 . .
C6 C5 C4 119.6(4) . .
C6 C5 H5 120.2 . .
C4 C5 H5 120.2 . .
C7 C6 C5 119.2(4) . .
C7 C6 H6 120.4 . .
C5 C6 H6 120.4 . .
C6 C7 C8 122.1(4) . .
C6 C7 H7 118.9 . .
C8 C7 H7 118.9 . .
C3 C8 C7 118.5(4) . .
C3 C8 C9 120.4(4) . .
C7 C8 C9 121.1(4) . .
C10 C9 C8 114.7(3) . .
C10 C9 H9A 108.6 . .
C8 C9 H9A 108.6 . .
C10 C9 H9B 108.6 . .
C8 C9 H9B 108.6 . .
H9A C9 H9B 107.6 . .
O1 C10 O2 122.6(3) . .
O1 C10 C9 118.7(4) . .
O2 C10 C9 118.8(4) . .
O1 C10 Cd1 64.16(19) . 1_554
O2 C10 Cd1 58.73(18) . 1_554
C9 C10 Cd1 173.3(3) . 1_554
C12 C11 N1 110.0(3) . .
C12 C11 H11 125.0 . .
N1 C11 H11 125.0 . .
C11 C12 N2 106.5(3) . .
C11 C12 H12 126.7 . .
N2 C12 H12 126.7 . .
N1 C13 N2 111.0(3) . .
N1 C13 H13 124.5 . .
N2 C13 H13 124.5 . .
C19 C14 C15 119.6(3) . .
C19 C14 N2 121.4(3) . .
C15 C14 N2 119.0(3) . .
C14 C15 C16 119.9(3) . .
C14 C15 H15 120.1 . .
C16 C15 H15 120.1 . .
C17 C16 C15 120.8(3) . .
C17 C16 H16 119.6 . .
C15 C16 H16 119.6 . .
C16 C17 C18 118.6(3) . .
C16 C17 C20 120.1(3) . .
C18 C17 C20 121.2(3) . .
C19 C18 C17 121.3(3) . .
C19 C18 H18 119.4 . .
C17 C18 H18 119.4 . .
C18 C19 C14 119.8(3) . .
C18 C19 H19 120.1 . .
C14 C19 H19 120.1 . .
N3 C20 C17 110.9(3) . .
N3 C20 H20A 109.5 . .
C17 C20 H20A 109.5 . .
N3 C20 H20B 109.5 . .
C17 C20 H20B 109.5 . .
H20A C20 H20B 108.0 . .
N5 C21 N3 110.6(3) . .
N5 C21 H21 124.7 . .
N3 C21 H21 124.7 . .
N4 C22 N5 115.5(4) . .
N4 C22 H22 122.3 . .
N5 C22 H22 122.3 . .

loop_
_geom_bond_atom_site_label_1
_geom_bond_atom_site_label_2
_geom_bond_distance
_geom_bond_site_symmetry_2
Cd1 N1 2.268(3) .
Cd1 O2 2.334(2) 1_556
Cd1 O4 2.366(3) .
Cd1 N5 2.414(3) 1_656
Cd1 O4 2.449(3) 3_656
Cd1 O1 2.452(3) 1_556
Cd1 O3 2.496(3) .
Cd1 C10 2.723(4) 1_556
N1 C13 1.315(4) .
N1 C11 1.375(5) .
N2 C13 1.360(4) .
N2 C12 1.372(4) .
N2 C14 1.433(4) .
N3 C21 1.330(4) .
N3 N4 1.356(4) .
N3 C20 1.459(5) .
N4 C22 1.301(5) .
N5 C21 1.316(5) .
N5 C22 1.354(5) .
N5 Cd1 2.414(3) 1_454
O1 C10 1.243(4) .
O1 Cd1 2.452(3) 1_554
O2 C10 1.249(5) .
O2 Cd1 2.334(2) 1_554
O3 C1 1.242(4) .
O4 C1 1.223(4) .
O4 Cd1 2.449(3) 3_656
C1 C2 1.513(5) .
C2 C3 1.499(5) .
C2 H2A 0.9700 .
C2 H2B 0.9700 .
C3 C8 1.384(5) .
C3 C4 1.388(5) .
C4 C5 1.383(6) .
C4 H4 0.9300 .
C5 C6 1.374(6) .
C5 H5 0.9300 .
C6 C7 1.369(6) .
C6 H6 0.9300 .
C7 C8 1.396(6) .
C7 H7 0.9300 .
C8 C9 1.523(5) .
C9 C10 1.513(5) .
C9 H9A 0.9700 .
C9 H9B 0.9700 .
C10 Cd1 2.723(4) 1_554
C11 C12 1.344(5) .
C11 H11 0.9300 .
C12 H12 0.9300 .
C13 H13 0.9300 .
C14 C19 1.378(5) .
C14 C15 1.380(5) .
C15 C16 1.390(4) .
C15 H15 0.9300 .
C16 C17 1.371(5) .
C16 H16 0.9300 .
C17 C18 1.382(5) .
C17 C20 1.522(4) .
C18 C19 1.377(5) .
C18 H18 0.9300 .
C19 H19 0.9300 .
C20 H20A 0.9700 .
C20 H20B 0.9700 .
C21 H21 0.9300 .
C22 H22 0.9300 .

loop_
_geom_torsion_atom_site_label_1
_geom_torsion_atom_site_label_2
_geom_torsion_atom_site_label_3
_geom_torsion_atom_site_label_4
_geom_torsion
_geom_torsion_site_symmetry_1
_geom_torsion_site_symmetry_2
_geom_torsion_site_symmetry_3
_geom_torsion_site_symmetry_4
O2 Cd1 N1 C13 -116.0(4) 1_556 . . .
O4 Cd1 N1 C13 33.3(3) . . . .
N5 Cd1 N1 C13 160.3(3) 1_656 . . .
O4 Cd1 N1 C13 -38.1(3) 3_656 . . .
O1 Cd1 N1 C13 -122.0(3) 1_556 . . .
O3 Cd1 N1 C13 83.6(3) . . . .
C10 Cd1 N1 C13 -123.0(3) 1_556 . . .
O2 Cd1 N1 C11 68.3(5) 1_556 . . .
O4 Cd1 N1 C11 -142.4(3) . . . .
N5 Cd1 N1 C11 -15.3(3) 1_656 . . .
O4 Cd1 N1 C11 146.2(3) 3_656 . . .
O1 Cd1 N1 C11 62.3(3) 1_556 . . .
O3 Cd1 N1 C11 -92.1(3) . . . .
C10 Cd1 N1 C11 61.3(4) 1_556 . . .
C21 N3 N4 C22 -0.2(4) . . . .
C20 N3 N4 C22 -178.4(3) . . . .
N1 Cd1 O3 C1 -112.0(2) . . . .
O2 Cd1 O3 C1 73.7(2) 1_556 . . .
O4 Cd1 O3 C1 -1.0(2) . . . .
N5 Cd1 O3 C1 160.9(2) 1_656 . . .
O4 Cd1 O3 C1 -30.3(3) 3_656 . . .
O1 Cd1 O3 C1 120.2(2) 1_556 . . .
C10 Cd1 O3 C1 91.4(2) 1_556 . . .
N1 Cd1 O4 C1 77.3(2) . . . .
O2 Cd1 O4 C1 -111.2(2) 1_556 . . .
N5 Cd1 O4 C1 -21.0(3) 1_656 . . .
O4 Cd1 O4 C1 155.4(3) 3_656 . . .
O1 Cd1 O4 C1 -138.3(2) 1_556 . . .
O3 Cd1 O4 C1 1.1(2) . . . .
C10 Cd1 O4 C1 -120.4(2) 1_556 . . .
N1 Cd1 O4 Cd1 -78.10(12) . . . 3_656
O2 Cd1 O4 Cd1 93.48(12) 1_556 . . 3_656
N5 Cd1 O4 Cd1 -176.36(10) 1_656 . . 3_656
O4 Cd1 O4 Cd1 0.0 3_656 . . 3_656
O1 Cd1 O4 Cd1 66.32(17) 1_556 . . 3_656
O3 Cd1 O4 Cd1 -154.30(17) . . . 3_656
C10 Cd1 O4 Cd1 84.20(13) 1_556 . . 3_656
Cd1 O4 C1 O3 -2.0(4) . . . .
Cd1 O4 C1 O3 130.5(4) 3_656 . . .
Cd1 O4 C1 C2 175.1(3) . . . .
Cd1 O4 C1 C2 -52.4(7) 3_656 . . .
Cd1 O3 C1 O4 1.9(4) . . . .
Cd1 O3 C1 C2 -175.2(3) . . . .
O4 C1 C2 C3 168.9(3) . . . .
O3 C1 C2 C3 -14.0(5) . . . .
C1 C2 C3 C8 -78.4(4) . . . .
C1 C2 C3 C4 101.0(4) . . . .
C8 C3 C4 C5 1.3(6) . . . .
C2 C3 C4 C5 -178.2(4) . . . .
C3 C4 C5 C6 0.4(7) . . . .
C4 C5 C6 C7 -1.6(7) . . . .
C5 C6 C7 C8 1.3(8) . . . .
C4 C3 C8 C7 -1.7(6) . . . .
C2 C3 C8 C7 177.8(4) . . . .
C4 C3 C8 C9 178.8(4) . . . .
C2 C3 C8 C9 -1.7(6) . . . .
C6 C7 C8 C3 0.4(7) . . . .
C6 C7 C8 C9 179.9(5) . . . .
C3 C8 C9 C10 -153.8(4) . . . .
C7 C8 C9 C10 26.7(7) . . . .
Cd1 O1 C10 O2 -6.6(4) 1_554 . . .
Cd1 O1 C10 C9 173.2(3) 1_554 . . .
Cd1 O2 C10 O1 7.0(4) 1_554 . . .
Cd1 O2 C10 C9 -172.8(3) 1_554 . . .
C8 C9 C10 O1 -126.1(4) . . . .
C8 C9 C10 O2 53.7(6) . . . .
C8 C9 C10 Cd1 -13(3) . . . 1_554
C13 N1 C11 C12 -0.9(5) . . . .
Cd1 N1 C11 C12 175.5(3) . . . .
N1 C11 C12 N2 0.5(5) . . . .
C13 N2 C12 C11 0.1(4) . . . .
C14 N2 C12 C11 175.9(3) . . . .
C11 N1 C13 N2 0.9(4) . . . .
Cd1 N1 C13 N2 -175.5(2) . . . .
C12 N2 C13 N1 -0.6(4) . . . .
C14 N2 C13 N1 -176.5(3) . . . .
C13 N2 C14 C19 -5.3(5) . . . .
C12 N2 C14 C19 179.6(4) . . . .
C13 N2 C14 C15 174.5(3) . . . .
C12 N2 C14 C15 -0.6(5) . . . .
C19 C14 C15 C16 1.6(6) . . . .
N2 C14 C15 C16 -178.2(3) . . . .
C14 C15 C16 C17 0.2(6) . . . .
C15 C16 C17 C18 -1.7(6) . . . .
C15 C16 C17 C20 178.2(4) . . . .
C16 C17 C18 C19 1.4(6) . . . .
C20 C17 C18 C19 -178.5(4) . . . .
C17 C18 C19 C14 0.4(6) . . . .
C15 C14 C19 C18 -1.9(6) . . . .
N2 C14 C19 C18 177.9(3) . . . .
C21 N3 C20 C17 -119.1(4) . . . .
N4 N3 C20 C17 58.7(5) . . . .
C16 C17 C20 N3 -124.0(4) . . . .
C18 C17 C20 N3 56.0(5) . . . .
C22 N5 C21 N3 0.6(4) . . . .
Cd1 N5 C21 N3 -179.2(2) 1_454 . . .
N4 N3 C21 N5 -0.3(4) . . . .
C20 N3 C21 N5 177.8(3) . . . .
N3 N4 C22 N5 0.6(5) . . . .
C21 N5 C22 N4 -0.8(5) . . . .
Cd1 N5 C22 N4 179.1(3) 1_454 . . .
